data_1511139
loop_
_publ_author_name
'Bocelli, G.'
'Zhao Jiangao'
'Ji Songquan'
'Deriu, A.'
'Sanchez Ll., J.L.'
'Bolzoni, F.'
'Calestani, G.'
'Leccabue, F.'

_publ_section_title
;
 Magnetic, Moessbauer and structural characterization of RE2 Fe14 B (RE=
 Nd, Y, Tb, Gd) single crystals
;
_journal_name_full 'Journal of Magnetism and Magnetic Materials'
_journal_page_first 174
_journal_page_last 176
_journal_paper_doi 10.1016/0304-8853(90)90475-6
_journal_volume 83
_journal_year 1990
_chemical_formula_sum 'B Fe14 Gd2'
_chemical_name_systematic 'Fe14 Gd2 B'
_space_group_IT_number 136
_symmetry_space_group_name_Hall '-P 4n 2n'
_symmetry_space_group_name_H-M 'P 42/m n m'
_cell_angle_alpha 90
_cell_angle_beta 90
_cell_angle_gamma 90
_cell_formula_units_Z 4
_cell_length_a 8.783
_cell_length_b 8.783
_cell_length_c 12.053
_cell_volume 929.782
_citation_journal_id_ASTM JMMMDC
_cod_data_source_file boron0-1_242.cif
_cod_data_source_block B1Fe14Gd2
_cod_original_cell_volume 929.7816
_cod_original_formula_sum 'B1 Fe14 Gd2'
_cod_database_code 1511139

loop_
_symmetry_equiv_pos_as_xyz
x,y,z
-y+1/2,x+1/2,z+1/2
-x,-y,z
y+1/2,-x+1/2,z+1/2
x+1/2,-y+1/2,-z+1/2
y,x,-z
-x+1/2,y+1/2,-z+1/2
-y,-x,-z
-x,-y,-z
y-1/2,-x-1/2,-z-1/2
x,y,-z
-y-1/2,x-1/2,-z-1/2
-x-1/2,y-1/2,z-1/2
-y,-x,z
x-1/2,-y-1/2,z-1/2
y,x,z

loop_
_atom_site_label
_atom_site_type_symbol
_atom_site_fract_x
_atom_site_fract_y
_atom_site_fract_z
_atom_site_occupancy
_atom_site_U_iso_or_equiv
Fe4 Fe 0.4021 0.4021 0.2986 1 0.0
Fe2 Fe 0 0 0.385 1 0.0
Fe6 Fe 0.4631 0.1403 0.3248 1 0.0
Fe1 Fe 0 0.5 0 1 0.0
Gd2 Gd 0.732 0.268 0 1 0.0
Gd1 Gd 0.1431 0.1431 0 1 0.0
Fe3 Fe 0.183 0.183 0.2544 1 0.0
Fe5 Fe 0.7248 0.0667 0.3729 1 0.0
B1 B 0.3748 0.3748 0 1 0.0
